data_1507444
loop_
_publ_author_name
'Betancor, Carmen'
'Freire, Raimundo'
'P\'erez-Mart\'in, In\'es'
'Prang\'e, Thierry'
'Su\'arez, Ernesto'

_publ_section_title
;
 A Convenient Synthesis of C-22 and C-25 Stereoisomers of Cephalostatin
 North 1 Side Chain from Spirostan Sapogenins
;
_journal_issue 8
_journal_name_full 'Organic Letters'
_journal_page_first 1295
_journal_paper_doi 10.1021/ol025580e
_journal_volume 4
_journal_year 2002
_chemical_formula_sum 'C28 H44 N0 O5'
_chemical_formula_weight 460.63
_chemical_name_systematic
; 
 ? 
;
_space_group_IT_number 4
_symmetry_space_group_name_Hall 'P 2yb'
_symmetry_space_group_name_H-M 'P 1 21 1'
_atom_sites_solution_hydrogens geom
_atom_sites_solution_primary direct
_atom_sites_solution_secondary difmap
_audit_creation_method SHELXL-97
_cell_angle_alpha 90.00
_cell_angle_beta 102.40(3)
_cell_angle_gamma 90.00
_cell_formula_units_Z 2
_cell_length_a 17.185(4)
_cell_length_b 7.4080(12)
_cell_length_c 10.450(9)
_cell_measurement_temperature 293(2)
_cell_volume 1299.3(12)
_computing_structure_refinement 'SHELXL-97 (Sheldrick, 1997)'
_computing_structure_solution 'SHELXS-97 (Sheldrick, 1990)'
_diffrn_ambient_temperature 293(2)
_diffrn_measured_fraction_theta_full 0.930
_diffrn_measured_fraction_theta_max 0.930
_diffrn_measurement_device_type 'Philpis PW1100'
_diffrn_radiation_monochromator graphite
_diffrn_radiation_source 'fine-focus sealed tube'
_diffrn_radiation_type CuK\a
_diffrn_radiation_wavelength 1.54180
_diffrn_reflns_av_R_equivalents 0.0000
_diffrn_reflns_av_sigmaI/netI 0.0531
_diffrn_reflns_limit_h_max 17
_diffrn_reflns_limit_h_min -18
_diffrn_reflns_limit_k_max 8
_diffrn_reflns_limit_k_min 0
_diffrn_reflns_limit_l_max 11
_diffrn_reflns_limit_l_min 0
_diffrn_reflns_number 1962
_diffrn_reflns_theta_full 60.00
_diffrn_reflns_theta_max 60.00
_diffrn_reflns_theta_min 2.63
_diffrn_standards_interval_time 120
_diffrn_standards_number 3
_exptl_absorpt_coefficient_mu 0.626
_exptl_crystal_density_diffrn 1.177
_exptl_crystal_density_method 'not measured'
_exptl_crystal_F_000 504
_refine_diff_density_max 0.234
_refine_diff_density_min -0.287
_refine_diff_density_rms 0.063
_refine_ls_abs_structure_details 'Flack H D (1983), Acta Cryst. A39, 876-881'
_refine_ls_abs_structure_Flack 0.5(7)
_refine_ls_extinction_method none
_refine_ls_goodness_of_fit_ref 1.049
_refine_ls_hydrogen_treatment mixed
_refine_ls_matrix_type full
_refine_ls_number_parameters 300
_refine_ls_number_reflns 1962
_refine_ls_number_restraints 0
_refine_ls_restrained_S_all 1.049
_refine_ls_R_factor_all 0.0920
_refine_ls_R_factor_gt 0.0790
_refine_ls_shift/su_max 1.343
_refine_ls_shift/su_mean 0.139
_refine_ls_structure_factor_coef Fsqd
_refine_ls_weighting_details 'w=1/[\s^2^(Fo^2^)+(0.0971P)^2^+2.5654P] where P=(Fo^2^+2Fc^2^)/3'
_refine_ls_weighting_scheme calc
_refine_ls_wR_factor_gt 0.1975
_refine_ls_wR_factor_ref 0.1997
_reflns_number_gt 1772
_reflns_number_total 1962
_reflns_threshold_expression >2sigma(I)
_cod_data_source_file ol025580e_s2.cif
_cod_data_source_block compound_15
_cod_depositor_comments
;
The following automatic conversions were performed:

'_refine_ls_weighting_scheme' value 'calc
w=1/[\s^2^(Fo^2^)+(0.0971P)^2^+2.5654P] where P=(Fo^2^+2Fc^2^)/3' was
changed to 'calc'. New tag '_refine_ls_weighting_details' was
created. The value of the new tag was set to
'w=1/[\s^2^(Fo^2^)+(0.0971P)^2^+2.5654P] where P=(Fo^2^+2Fc^2^)/3'.

Automatic conversion script
Id: cif_fix_values 3143 2015-03-26 13:38:13Z robertas 
;
_cod_original_cell_volume 1299.3(11)
_cod_original_sg_symbol_H-M 'P 21'
_cod_database_code 1507444

loop_
_symmetry_equiv_pos_as_xyz
'x, y, z'
'-x, y+1/2, -z'

loop_
_atom_site_label
_atom_site_type_symbol
_atom_site_fract_x
_atom_site_fract_y
_atom_site_fract_z
_atom_site_U_iso_or_equiv
_atom_site_adp_type
_atom_site_occupancy
_atom_site_calc_flag
_atom_site_refinement_flags
C1 C -0.2449(4) 0.5052 0.1074(8) 0.054(2) Uani 1 d .
H1A H -0.2173 0.6203 0.1194 0.081(7) Uiso 1 calc R
H1B H -0.2466 0.4653 0.0184 0.081(7) Uiso 1 calc R
C2 C -0.3298(5) 0.5321(16) 0.1250(9) 0.062(2) Uani 1 d .
H2A H -0.3283 0.5867 0.2099 0.081(7) Uiso 1 calc R
H2B H -0.3573 0.6146 0.0584 0.081(7) Uiso 1 calc R
C3 C -0.3758(5) 0.3562(17) 0.1157(9) 0.061(2) Uani 1 d .
H3 H -0.3852 0.3132 0.0250 0.056(7) Uiso 1 calc R
O3 O -0.4506(3) 0.3728(14) 0.1523(6) 0.0761(19) Uani 1 d .
C3M C -0.5083(6) 0.474(2) 0.0688(13) 0.116(5) Uani 1 d .
H3MA H -0.5562 0.4768 0.1023 0.14(2) Uiso 1 calc R
H3MA H -0.5194 0.4206 -0.0168 0.14(2) Uiso 1 calc R
H3MA H -0.4892 0.5951 0.0635 0.14(2) Uiso 1 calc R
C4 C -0.3299(5) 0.2128(16) 0.2040(8) 0.054(2) Uani 1 d .
H4A H -0.3282 0.2449 0.2945 0.081(7) Uiso 1 calc R
H4B H -0.3579 0.0987 0.1867 0.081(7) Uiso 1 calc R
C5 C -0.2460(4) 0.1892(14) 0.1854(7) 0.0431(18) Uani 1 d .
H5 H -0.2508 0.1540 0.0937 0.056(7) Uiso 1 calc R
C6 C -0.2016(5) 0.0341(15) 0.2678(8) 0.057(2) Uani 1 d .
H6A H -0.1972 0.0605 0.3600 0.081(7) Uiso 1 calc R
H6B H -0.2321 -0.0763 0.2478 0.081(7) Uiso 1 calc R
C7 C -0.1194(5) 0.0057(15) 0.2422(8) 0.053(2) Uani 1 d .
H7A H -0.1243 -0.0396 0.1537 0.081(7) Uiso 1 calc R
H7B H -0.0921 -0.0854 0.3021 0.081(7) Uiso 1 calc R
C8 C -0.0690(4) 0.1779(14) 0.2584(6) 0.0409(18) Uani 1 d .
H8 H -0.0600 0.2153 0.3503 0.056(7) Uiso 1 calc R
C9 C -0.1144(4) 0.3304(15) 0.1735(6) 0.0447(19) Uani 1 d .
H9 H -0.1246 0.2859 0.0832 0.056(7) Uiso 1 calc R
C10 C -0.1973(4) 0.3667(15) 0.2036(6) 0.0392(17) Uani 1 d .
C11 C -0.0620(5) 0.4987(15) 0.1757(8) 0.058(2) Uani 1 d .
H11A H -0.0902 0.5846 0.1124 0.081(7) Uiso 1 calc R
H11B H -0.0546 0.5541 0.2616 0.081(7) Uiso 1 calc R
C12 C 0.0198(4) 0.4652(15) 0.1459(7) 0.0464(19) Uani 1 d .
H12A H 0.0503 0.5764 0.1565 0.081(7) Uiso 1 calc R
H12B H 0.0138 0.4251 0.0559 0.081(7) Uiso 1 calc R
C13 C 0.0643(4) 0.3197(14) 0.2400(6) 0.0338(16) Uani 1 d .
C14 C 0.0113(4) 0.1495(14) 0.2244(6) 0.0391(18) Uani 1 d .
H14 H 0.0003 0.1195 0.1309 0.056(7) Uiso 1 calc R
C15 C 0.0693(4) 0.0033(15) 0.2934(8) 0.0494(19) Uani 1 d .
H15A H 0.0746 0.0080 0.3876 0.081(7) Uiso 1 calc R
H15B H 0.0515 -0.1163 0.2623 0.081(7) Uiso 1 calc R
C16 C 0.1470(4) 0.0518(15) 0.2554(7) 0.0396(17) Uani 1 d .
H16 H 0.1590 -0.0332 0.1905 0.056(7) Uiso 1 calc R
O16 O 0.2128(3) 0.0617(13) 0.3695(4) 0.0437(12) Uani 1 d .
C17 C 0.1394(4) 0.2471(15) 0.2006(6) 0.0412(18) Uani 1 d .
H17 H 0.1296 0.2413 0.1047 0.056(7) Uiso 1 calc R
C18 C -0.1884(5) 0.4410(16) 0.3435(7) 0.059(2) Uani 1 d .
H18A H -0.1597 0.3556 0.4051 0.136 Uiso 1 calc .
H18B H -0.2403 0.4606 0.3615 0.136 Uiso 1 calc .
H18C H -0.1598 0.5531 0.3512 0.136 Uiso 1 calc .
C19 C 0.0828(5) 0.3926(16) 0.3801(7) 0.054(2) Uani 1 d .
H19A H 0.1098 0.3015 0.4385 0.136 Uiso 1 calc .
H19B H 0.0340 0.4247 0.4050 0.136 Uiso 1 calc .
H19C H 0.1162 0.4973 0.3848 0.136 Uiso 1 calc .
C20 C 0.2220(4) 0.3348(15) 0.2524(6) 0.0424(17) Uani 1 d .
H20 H 0.2148 0.4346 0.3103 0.056(7) Uiso 1 calc R
C20A C 0.2601(5) 0.4099(16) 0.1473(7) 0.057(2) Uani 1 d .
H20A H 0.3108 0.4621 0.1867 0.14(2) Uiso 1 calc R
H20B H 0.2263 0.5010 0.0991 0.14(2) Uiso 1 calc R
H20C H 0.2678 0.3147 0.0889 0.14(2) Uiso 1 calc R
C21 C 0.2708(4) 0.1861(15) 0.3379(6) 0.0378(17) Uani 1 d .
O21 O 0.3188(3) 0.0946(13) 0.2669(4) 0.0481(13) Uani 1 d .
C22 C 0.3250(4) 0.2419(15) 0.4688(7) 0.0416(17) Uani 1 d .
H22 H 0.2956 0.2553 0.5389 0.056(7) Uiso 1 calc R
O22 O 0.3688(3) 0.4003(13) 0.4518(6) 0.0606(16) Uani 1 d .
C23 C 0.3831(4) 0.0835(16) 0.4927(7) 0.055(2) Uani 1 d .
H23A H 0.4349 0.1227 0.5412 0.081(7) Uiso 1 calc R
H23B H 0.3635 -0.0105 0.5423 0.081(7) Uiso 1 calc R
C24 C 0.3889(5) 0.0142(16) 0.3590(8) 0.055(2) Uani 1 d .
C24A C 0.4613(5) 0.068(2) 0.3126(10) 0.080(3) Uani 1 d .
H24A H 0.5074 0.0154 0.3683 0.136 Uiso 1 calc .
H24B H 0.4661 0.1972 0.3150 0.136 Uiso 1 calc .
H24C H 0.4572 0.0264 0.2244 0.136 Uiso 1 calc .
C24B C 0.3755(6) -0.1936(16) 0.3466(10) 0.069(3) Uani 1 d .
H24A H 0.3709 -0.2279 0.2557 0.081(7) Uiso 1 calc R
H24B H 0.4220 -0.2539 0.3977 0.081(7) Uiso 1 calc R
O24B O 0.3083(4) -0.2549(14) 0.3876(7) 0.0755(19) Uani 1 d .

loop_
_atom_site_aniso_label
_atom_site_aniso_U_11
_atom_site_aniso_U_22
_atom_site_aniso_U_33
_atom_site_aniso_U_23
_atom_site_aniso_U_13
_atom_site_aniso_U_12
C1 0.050(4) 0.039(4) 0.061(5) 0.011(4) -0.014(4) 0.015(4)
C2 0.062(5) 0.046(5) 0.069(5) 0.016(5) -0.010(4) 0.002(4)
C3 0.051(5) 0.065(6) 0.064(5) 0.008(5) 0.002(4) 0.002(5)
O3 0.063(4) 0.067(4) 0.094(4) 0.029(4) 0.007(3) 0.011(3)
C3M 0.061(6) 0.103(10) 0.173(13) 0.042(10) 0.000(7) 0.019(7)
C4 0.054(5) 0.045(5) 0.053(4) 0.005(4) -0.007(4) -0.002(4)
C5 0.054(5) 0.031(4) 0.037(4) 0.003(3) -0.006(3) -0.003(3)
C6 0.060(5) 0.038(5) 0.065(5) 0.008(4) -0.004(4) -0.004(4)
C7 0.063(5) 0.027(4) 0.062(5) 0.010(4) -0.004(4) -0.002(4)
C8 0.055(5) 0.023(3) 0.035(4) -0.002(3) -0.012(3) 0.000(3)
C9 0.062(5) 0.026(4) 0.033(3) 0.006(3) -0.020(3) 0.002(3)
C10 0.051(4) 0.032(4) 0.030(3) 0.001(3) -0.002(3) 0.006(3)
C11 0.060(5) 0.029(4) 0.071(5) 0.019(4) -0.016(4) -0.005(4)
C12 0.046(4) 0.031(4) 0.053(4) 0.015(3) -0.011(3) 0.001(3)
C13 0.051(4) 0.022(3) 0.024(3) 0.009(3) -0.002(3) 0.004(3)
C14 0.049(4) 0.024(4) 0.034(3) -0.001(3) -0.014(3) -0.003(3)
C15 0.061(5) 0.027(4) 0.055(4) 0.005(3) 0.000(4) 0.002(4)
C16 0.035(4) 0.027(4) 0.047(4) 0.003(3) -0.013(3) 0.001(3)
O16 0.047(3) 0.031(3) 0.046(3) 0.012(2) -0.007(2) -0.005(2)
C17 0.057(4) 0.033(4) 0.026(3) -0.001(3) -0.009(3) 0.002(4)
C18 0.075(5) 0.045(5) 0.051(4) -0.026(4) 0.001(4) 0.004(4)
C19 0.079(5) 0.044(5) 0.033(4) -0.013(4) -0.002(3) -0.006(5)
C20 0.054(4) 0.029(4) 0.040(4) 0.004(3) 0.000(3) 0.001(4)
C20A 0.073(5) 0.042(4) 0.047(4) 0.015(4) -0.004(4) -0.006(4)
C21 0.051(4) 0.033(4) 0.025(3) -0.001(3) -0.002(3) 0.000(3)
O21 0.053(3) 0.037(3) 0.047(3) -0.001(2) -0.005(2) 0.007(3)
C22 0.045(4) 0.039(4) 0.036(4) -0.003(3) -0.004(3) -0.006(4)
O22 0.068(3) 0.034(3) 0.067(3) 0.005(3) -0.014(3) -0.009(3)
C23 0.053(5) 0.042(4) 0.057(5) 0.020(4) -0.014(3) 0.007(4)
C24 0.055(5) 0.033(4) 0.066(5) 0.010(4) -0.009(4) 0.013(4)
C24A 0.054(5) 0.079(7) 0.104(7) 0.021(7) 0.010(5) 0.011(6)
C24B 0.076(6) 0.030(4) 0.097(7) 0.020(5) 0.009(5) 0.010(5)
O24B 0.083(4) 0.031(3) 0.106(5) 0.011(3) 0.005(4) -0.007(3)

loop_
_atom_type_symbol
_atom_type_description
_atom_type_scat_dispersion_real
_atom_type_scat_dispersion_imag
_atom_type_scat_source
C C 0.0181 0.0091 'International Tables Vol C Tables 4.2.6.8 and 6.1.1.4'
N N 0.0311 0.0180 'International Tables Vol C Tables 4.2.6.8 and 6.1.1.4'
O O 0.0492 0.0322 'International Tables Vol C Tables 4.2.6.8 and 6.1.1.4'
H H 0.0000 0.0000 'International Tables Vol C Tables 4.2.6.8 and 6.1.1.4'

loop_
_geom_angle_atom_site_label_1
_geom_angle_atom_site_label_2
_geom_angle_atom_site_label_3
_geom_angle
C2 C1 C10 113.3(7)
C3 C2 C1 112.3(7)
O3 C3 C4 106.3(7)
O3 C3 C2 113.4(8)
C4 C3 C2 111.6(6)
C3M O3 C3 116.2(7)
C5 C4 C3 113.0(7)
C4 C5 C6 112.9(6)
C4 C5 C10 113.1(6)
C6 C5 C10 112.1(5)
C7 C6 C5 112.1(7)
C6 C7 C8 113.2(7)
C14 C8 C7 112.4(6)
C14 C8 C9 110.0(6)
C7 C8 C9 110.1(5)
C11 C9 C8 111.4(5)
C11 C9 C10 114.8(6)
C8 C9 C10 112.6(6)
C18 C10 C9 110.4(6)
C18 C10 C1 108.1(6)
C9 C10 C1 111.5(6)
C18 C10 C5 111.2(6)
C9 C10 C5 109.0(6)
C1 C10 C5 106.7(5)
C12 C11 C9 115.4(7)
C11 C12 C13 109.6(6)
C19 C13 C17 111.5(6)
C19 C13 C14 112.7(6)
C17 C13 C14 101.3(5)
C19 C13 C12 109.6(6)
C17 C13 C12 113.8(5)
C14 C13 C12 107.6(5)
C8 C14 C15 121.2(6)
C8 C14 C13 114.1(6)
C15 C14 C13 102.6(5)
C16 C15 C14 103.2(6)
O16 C16 C15 111.7(6)
O16 C16 C17 104.1(5)
C15 C16 C17 108.0(6)
C21 O16 C16 107.3(5)
C13 C17 C16 103.7(6)
C13 C17 C20 121.3(6)
C16 C17 C20 105.3(5)
C20A C20 C21 114.8(6)
C20A C20 C17 114.3(6)
C21 C20 C17 104.2(6)
O21 C21 O16 109.0(5)
O21 C21 C22 106.8(6)
O16 C21 C22 106.5(5)
O21 C21 C20 110.3(5)
O16 C21 C20 105.7(5)
C22 C21 C20 118.2(6)
C21 O21 C24 109.7(5)
O22 C22 C23 108.0(6)
O22 C22 C21 110.2(6)
C23 C22 C21 100.9(6)
C24 C23 C22 106.3(6)
C24A C24 O21 107.3(7)
C24A C24 C23 115.9(8)
O21 C24 C23 104.9(6)
C24A C24 C24B 111.0(8)
O21 C24 C24B 104.8(7)
C23 C24 C24B 112.0(8)
O24B C24B C24 114.5(8)

loop_
_geom_bond_atom_site_label_1
_geom_bond_atom_site_label_2
_geom_bond_distance
C1 C2 1.522(12)
C1 C10 1.544(9)
C2 C3 1.517(12)
C3 O3 1.423(10)
C3 C4 1.513(11)
O3 C3M 1.392(12)
C4 C5 1.506(11)
C5 C6 1.537(10)
C5 C10 1.548(10)
C6 C7 1.507(11)
C7 C8 1.531(10)
C8 C14 1.512(11)
C8 C9 1.541(9)
C9 C11 1.535(10)
C9 C10 1.547(10)
C10 C18 1.538(10)
C11 C12 1.524(11)
C12 C13 1.546(9)
C13 C19 1.528(9)
C13 C17 1.535(10)
C13 C14 1.543(9)
C14 C15 1.541(10)
C15 C16 1.516(10)
C16 O16 1.457(7)
C16 C17 1.551(10)
O16 C21 1.447(8)
C17 C20 1.549(10)
C20 C20A 1.501(11)
C20 C21 1.547(9)
C21 O21 1.398(8)
C21 C22 1.537(9)
O21 C24 1.495(8)
C22 O22 1.426(9)
C22 C23 1.526(11)
C23 C24 1.511(12)
C24 C24A 1.485(12)
C24 C24B 1.558(12)
C24B O24B 1.390(11)

loop_
_cod_related_entry_id
_cod_related_entry_code
_cod_related_entry_database
1 30651830 ChemSpider
